data_4126717
loop_
_publ_author_name
'Feng, Xiaowen'
'Hwang, Seung Jun'
'Liu, Jun-Liang'
'Chen, Yan-Cong'
'Tong, Ming-Liang'
'Nocera, Daniel G.'

_publ_section_title
;
 Slow Magnetic Relaxation in Intermediate Spin S = 3/2 Mononuclear Fe(III)
 Complexes.
;
_journal_name_full 'Journal of the American Chemical Society'
_journal_paper_doi 10.1021/jacs.7b09699
_journal_year 2017
_chemical_formula_sum 'C6 H18 Cl3 Fe P2'
_chemical_formula_weight 314.34
_chemical_name_common FeCl3(PMe3)2
_chemical_name_systematic
; 
 ? 
;
_space_group_IT_number 62
_symmetry_cell_setting orthorhombic
_symmetry_space_group_name_Hall '-P 2ac 2n'
_symmetry_space_group_name_H-M 'P n m a'
_atom_sites_solution_hydrogens geom
_atom_sites_solution_primary direct
_atom_sites_solution_secondary difmap
_audit_creation_method SHELXL-97
_cell_angle_alpha 90.00
_cell_angle_beta 90.00
_cell_angle_gamma 90.00
_cell_formula_units_Z 4
_cell_length_a 9.7630(3)
_cell_length_b 10.5338(3)
_cell_length_c 13.3513(4)
_cell_measurement_reflns_used 9920
_cell_measurement_temperature 20(2)
_cell_measurement_theta_max 17.161
_cell_measurement_theta_min 2.423
_cell_volume 1373.07(7)
_computing_cell_refinement 'SAINT 8.35A (Bruker-AXS,2015)'
_computing_data_collection 'APEX3 v2016.1.0 (Bruker-AXS,2016)'
_computing_data_reduction 'SAINT 8.35A (Bruker-AXS,2015)'
_computing_molecular_graphics 'Bruker SHELXTL (Sheldrick,2015)'
_computing_publication_material 'Bruker SHELXTL (Sheldrick,2015)'
_computing_structure_refinement 'SHELXL-97 (Sheldrick, 2008)'
_computing_structure_solution 'SHELXS-97 (Sheldrick, 2008)'
_diffrn_ambient_temperature 20(2)
_diffrn_measured_fraction_theta_full 0.995
_diffrn_measured_fraction_theta_max 0.995
_diffrn_measurement_device_type
;
Huber three-circle goniometer with free kappa with Pilatus 1M CdTe Pixel Array Detector
;
_diffrn_measurement_method 'omega and phi scans'
_diffrn_radiation_monochromator 'Si 1 1 1'
_diffrn_radiation_source synchrotron
_diffrn_radiation_type synchrotron
_diffrn_radiation_wavelength 0.41328
_diffrn_reflns_av_R_equivalents 0.0269
_diffrn_reflns_av_sigmaI/netI 0.0115
_diffrn_reflns_limit_h_max 13
_diffrn_reflns_limit_h_min -13
_diffrn_reflns_limit_k_max 12
_diffrn_reflns_limit_k_min -14
_diffrn_reflns_limit_l_max 19
_diffrn_reflns_limit_l_min -19
_diffrn_reflns_number 32245
_diffrn_reflns_theta_full 17.17
_diffrn_reflns_theta_max 17.17
_diffrn_reflns_theta_min 1.43
_exptl_absorpt_coefficient_mu 0.405
_exptl_absorpt_correction_T_max 0.9960
_exptl_absorpt_correction_T_min 0.9960
_exptl_absorpt_correction_type multi-scan
_exptl_absorpt_process_details SADABS
_exptl_crystal_colour red
_exptl_crystal_density_diffrn 1.521
_exptl_crystal_density_method 'not measured'
_exptl_crystal_description block
_exptl_crystal_F_000 644
_exptl_crystal_size_max 0.01
_exptl_crystal_size_mid 0.01
_exptl_crystal_size_min 0.01
_refine_diff_density_max 0.766
_refine_diff_density_min -0.334
_refine_diff_density_rms 0.055
_refine_ls_extinction_method none
_refine_ls_goodness_of_fit_ref 1.138
_refine_ls_hydrogen_treatment mixed
_refine_ls_matrix_type full
_refine_ls_number_parameters 68
_refine_ls_number_reflns 2183
_refine_ls_number_restraints 0
_refine_ls_restrained_S_all 1.138
_refine_ls_R_factor_all 0.0152
_refine_ls_R_factor_gt 0.0144
_refine_ls_shift/su_max 0.002
_refine_ls_shift/su_mean 0.000
_refine_ls_structure_factor_coef Fsqd
_refine_ls_weighting_details 'calc w=1/[\s^2^(Fo^2^)+(0.0188P)^2^+0.4292P] where P=(Fo^2^+2Fc^2^)/3'
_refine_ls_weighting_scheme calc
_refine_ls_wR_factor_gt 0.0401
_refine_ls_wR_factor_ref 0.0405
_reflns_number_gt 2103
_reflns_number_total 2183
_reflns_threshold_expression >2sigma(I)
_cod_data_source_file ja7b09699_si_002.cif
_cod_data_source_block dark_a
_cod_original_sg_symbol_H-M Pnma
_cod_database_code 4126717

loop_
_symmetry_equiv_pos_as_xyz
'x, y, z'
'-x+1/2, -y, z+1/2'
'-x, y+1/2, -z'
'x+1/2, -y+1/2, -z+1/2'
'-x, -y, -z'
'x-1/2, y, -z-1/2'
'x, -y-1/2, z'
'-x-1/2, y-1/2, z-1/2'

loop_
_atom_site_label
_atom_site_type_symbol
_atom_site_fract_x
_atom_site_fract_y
_atom_site_fract_z
_atom_site_U_iso_or_equiv
_atom_site_adp_type
_atom_site_occupancy
_atom_site_symmetry_multiplicity
_atom_site_calc_flag
_atom_site_refinement_flags
_atom_site_disorder_assembly
_atom_site_disorder_group
C1 C -0.06740(12) 0.2500 0.46697(9) 0.0138(2) Uani 1 2 d S . .
H1A H -0.1380 0.2597 0.4153 0.021 Uiso 0.50 1 calc PR A -1
H1B H -0.0736 0.3207 0.5145 0.021 Uiso 0.50 1 calc PR A -1
H1C H -0.0813 0.1697 0.5026 0.021 Uiso 0.50 1 calc PR A -1
C3 C 0.10271(8) 0.11152(8) 0.32729(6) 0.01356(14) Uani 1 1 d . . .
H3A H 0.1883 0.1100 0.2889 0.020 Uiso 1 1 calc R . .
H3B H 0.0248 0.1156 0.2811 0.020 Uiso 1 1 calc R . .
H3C H 0.0960 0.0344 0.3680 0.020 Uiso 1 1 calc R . .
C4 C 0.43079(12) 0.2500 0.75798(8) 0.0135(2) Uani 1 2 d S . .
H4A H 0.5135 0.2382 0.7986 0.020 Uiso 0.50 1 calc PR B -1
H4B H 0.3664 0.1806 0.7713 0.020 Uiso 0.50 1 calc PR B -1
H4C H 0.3878 0.3312 0.7752 0.020 Uiso 0.50 1 calc PR B -1
C6 C 0.58469(8) 0.38852(8) 0.60924(6) 0.01449(15) Uani 1 1 d . . .
H6A H 0.5292 0.4656 0.6158 0.022 Uiso 1 1 calc R . .
H6B H 0.6264 0.3859 0.5425 0.022 Uiso 1 1 calc R . .
H6C H 0.6569 0.3888 0.6602 0.022 Uiso 1 1 calc R . .
P1 P 0.10100(3) 0.2500 0.40852(2) 0.00973(6) Uani 1 2 d S . .
P2 P 0.47649(3) 0.2500 0.62632(2) 0.00935(6) Uani 1 2 d S . .
Cl1 Cl 0.42957(3) 0.2500 0.39073(2) 0.01249(6) Uani 1 2 d S . .
Cl2 Cl 0.209111(19) 0.431593(18) 0.594292(14) 0.01141(5) Uani 1 1 d . . .
Fe1 Fe 0.284877(16) 0.2500 0.521809(12) 0.00882(5) Uani 1 2 d S . .

loop_
_atom_site_aniso_label
_atom_site_aniso_U_11
_atom_site_aniso_U_22
_atom_site_aniso_U_33
_atom_site_aniso_U_23
_atom_site_aniso_U_13
_atom_site_aniso_U_12
C1 0.0127(5) 0.0134(5) 0.0155(5) 0.000 0.0006(4) 0.000
C3 0.0181(4) 0.0092(3) 0.0134(3) -0.0019(3) -0.0012(3) 0.0004(3)
C4 0.0156(5) 0.0139(5) 0.0110(5) 0.000 -0.0001(4) 0.000
C6 0.0138(3) 0.0108(3) 0.0188(4) 0.0009(3) -0.0003(3) -0.0028(3)
P1 0.01159(13) 0.00761(12) 0.00999(12) 0.000 -0.00087(9) 0.000
P2 0.00944(12) 0.00746(12) 0.01114(12) 0.000 -0.00009(9) 0.000
Cl1 0.01377(12) 0.01160(12) 0.01210(11) 0.000 0.00311(9) 0.000
Cl2 0.01218(9) 0.00847(9) 0.01359(9) -0.00123(6) 0.00009(6) 0.00122(6)
Fe1 0.00947(8) 0.00756(8) 0.00942(8) 0.000 0.00002(5) 0.000

loop_
_atom_type_symbol
_atom_type_description
_atom_type_scat_dispersion_real
_atom_type_scat_dispersion_imag
_atom_type_scat_source
C C -0.0001 0.0005 'International Tables Vol C Tables 4.2.6.8 and 6.1.1.4'
H H 0.0000 0.0000 'International Tables Vol C Tables 4.2.6.8 and 6.1.1.4'
P P 0.0349 0.0309 'International Tables Vol C Tables 4.2.6.8 and 6.1.1.4'
Cl Cl 0.0554 0.0530 'International Tables Vol C Tables 4.2.6.8 and 6.1.1.4'
Fe Fe 0.1986 0.3065 'International Tables Vol C Tables 4.2.6.8 and 6.1.1.4'

loop_
_geom_angle_atom_site_label_1
_geom_angle_atom_site_label_2
_geom_angle_atom_site_label_3
_geom_angle
_geom_angle_site_symmetry_1
_geom_angle_site_symmetry_3
P1 C1 H1A 109.5 . .
P1 C1 H1B 109.5 . .
P1 C1 H1C 109.5 . .
P1 C3 H3A 109.5 . .
P1 C3 H3B 109.5 . .
H3A C3 H3B 109.5 . .
P1 C3 H3C 109.5 . .
H3A C3 H3C 109.5 . .
H3B C3 H3C 109.5 . .
P2 C4 H4A 109.5 . .
P2 C4 H4B 109.5 . .
P2 C4 H4C 109.5 . .
P2 C6 H6A 109.5 . .
P2 C6 H6B 109.5 . .
H6A C6 H6B 109.5 . .
P2 C6 H6C 109.5 . .
H6A C6 H6C 109.5 . .
H6B C6 H6C 109.5 . .
C3 P1 C3 106.73(5) 7_565 .
C3 P1 C1 105.31(4) 7_565 .
C3 P1 C1 105.32(4) . .
C3 P1 Fe1 112.17(3) 7_565 .
C3 P1 Fe1 112.17(3) . .
C1 P1 Fe1 114.49(4) . .
C4 P2 C6 105.36(4) . 7_565
C4 P2 C6 105.36(4) . .
C6 P2 C6 106.95(6) 7_565 .
C4 P2 Fe1 112.48(4) . .
C6 P2 Fe1 113.03(3) 7_565 .
C6 P2 Fe1 113.03(3) . .
Cl1 Fe1 Cl2 122.476(6) . 7_565
Cl1 Fe1 Cl2 122.475(6) . .
Cl2 Fe1 Cl2 115.023(12) 7_565 .
Cl1 Fe1 P2 87.809(12) . .
Cl2 Fe1 P2 90.362(8) 7_565 .
Cl2 Fe1 P2 90.361(8) . .
Cl1 Fe1 P1 88.795(11) . .
Cl2 Fe1 P1 91.462(8) 7_565 .
Cl2 Fe1 P1 91.462(8) . .
P2 Fe1 P1 176.604(12) . .

loop_
_geom_bond_atom_site_label_1
_geom_bond_atom_site_label_2
_geom_bond_distance
_geom_bond_site_symmetry_2
C1 P1 1.8199(12) .
C1 H1A 0.9800 .
C1 H1B 0.9800 .
C1 H1C 0.9800 .
C3 P1 1.8178(8) .
C3 H3A 0.9800 .
C3 H3B 0.9800 .
C3 H3C 0.9800 .
C4 P2 1.8135(12) .
C4 H4A 0.9800 .
C4 H4B 0.9800 .
C4 H4C 0.9800 .
C6 P2 1.8158(8) .
C6 H6A 0.9800 .
C6 H6B 0.9800 .
C6 H6C 0.9800 .
P1 C3 1.8178(8) 7_565
P1 Fe1 2.3474(3) .
P2 C6 1.8158(8) 7_565
P2 Fe1 2.3338(3) .
Cl1 Fe1 2.2491(3) .
Cl2 Fe1 2.2678(2) .
Fe1 Cl2 2.2678(2) 7_565
